data_4066671
loop_
_publ_author_name
'Eloi, Antoine'
'Rose-Munch, Fran\,coise'
'Rose, Eric'
'Pille, Ariane'
'Lesot, Philippe'
'Herson, Patrick'

_publ_section_title
;
 Cationic Planar Chiral (\h6-Arene)Mn(CO)3+Complexes: Resolution, NMR
 Study in Chiral-Oriented Solvents, and Applications to the
 Enantioselective Synthesis of 4-Substituted Cyclohexenones and
 (\h6-Phosphinoarene)Mn(CO)3+Complexes
;
_journal_issue 17
_journal_name_full Organometallics
_journal_page_first 3876
_journal_paper_doi 10.1021/om100564v
_journal_volume 29
_journal_year 2010
_chemical_absolute_configuration ad
_chemical_formula_moiety 'C21 H25 Mn1 O5'
_chemical_formula_sum 'C21 H25 Mn O5'
_chemical_formula_weight 412.35
_space_group_IT_number 4
_symmetry_cell_setting monoclinic
_symmetry_space_group_name_Hall 'P 2yb'
_symmetry_space_group_name_H-M 'P 1 21 1'
_atom_sites_solution_hydrogens geom
_atom_sites_solution_primary direct
_cell_angle_alpha 90
_cell_angle_beta 103.796(15)
_cell_angle_gamma 90
_cell_formula_units_Z 8
_cell_length_a 12.152(2)
_cell_length_b 27.425(3)
_cell_length_c 12.8037(19)
_cell_measurement_reflns_used 100
_cell_measurement_temperature 200
_cell_measurement_theta_max 25
_cell_measurement_theta_min 1
_cell_volume 4144.0(11)
_computing_cell_refinement 'DENZO/SCALEPACK (Otwinowski & Minor, 1997)'
_computing_data_collection 'COLLECT (Nonius, 1997-2001).'
_computing_data_reduction 'DENZO/SCALEPACK (Otwinowski & Minor, 1997)'
_computing_molecular_graphics 'CAMERON (Watkin et al., 1996)'
_computing_publication_material 'CRYSTALS (Betteridge et al., 2003)'
_computing_structure_refinement 'CRYSTALS (Betteridge et al., 2003)'
_computing_structure_solution 'SHELXS 86 (Sheldrick, 1986)'
_diffrn_ambient_temperature 200
_diffrn_measured_fraction_theta_full 0.995
_diffrn_measured_fraction_theta_max 0.980
_diffrn_measurement_device 'Nonius KappaCCD'
_diffrn_measurement_device_type Area
_diffrn_measurement_method '\f & \w scans'
_diffrn_radiation_monochromator graphite
_diffrn_radiation_type 'Mo K\a'
_diffrn_radiation_wavelength 0.71073
_diffrn_reflns_av_R_equivalents 0.040
_diffrn_reflns_limit_h_max 16
_diffrn_reflns_limit_h_min -17
_diffrn_reflns_limit_k_max 38
_diffrn_reflns_limit_k_min -38
_diffrn_reflns_limit_l_max 17
_diffrn_reflns_limit_l_min -18
_diffrn_reflns_number 77635
_diffrn_reflns_theta_full 28.205
_diffrn_reflns_theta_max 30.005
_diffrn_reflns_theta_min 1.638
_diffrn_standards_number 0
_exptl_absorpt_coefficient_mu 0.664
_exptl_absorpt_correction_T_max 0.97
_exptl_absorpt_correction_T_min 0.97
_exptl_absorpt_correction_type multi-scan
_exptl_absorpt_process_details 'SADABS (Siemens, 1996)'
_exptl_crystal_colour yellow
_exptl_crystal_density_diffrn 1.322
_exptl_crystal_density_method 'not measured'
_exptl_crystal_description block
_exptl_crystal_F_000 1728
_exptl_crystal_size_max 0.11
_exptl_crystal_size_mid 0.06
_exptl_crystal_size_min 0.04
_refine_diff_density_max 0.39
_refine_diff_density_min -0.35
_refine_ls_abs_structure_details 'Flack (1983), 10304 Friedel-pairs'
_refine_ls_abs_structure_Flack 0.08(2)
_refine_ls_extinction_method None
_refine_ls_goodness_of_fit_ref 1.1117
_refine_ls_hydrogen_treatment refU
_refine_ls_matrix_type full
_refine_ls_number_parameters 974
_refine_ls_number_reflns 16294
_refine_ls_number_restraints 1
_refine_ls_R_factor_all 0.0570
_refine_ls_R_factor_gt 0.0393
_refine_ls_shift/su_max 0.046751
_refine_ls_structure_factor_coef F
_refine_ls_weighting_details
;
 Method, part 1, Chebychev polynomial, (Watkin, 1994, Prince, 1982) 
 [weight] = 1.0/[A~0~*T~0~(x)+A~1~*T~1~(x) ... +A~n-1~]*T~n-1~(x)] 
 where A~i~ are the Chebychev coefficients listed below and x= Fcalc/Fmax 
 Method = Robust Weighting (Prince, 1982) 
 W = [weight] * [1-(deltaF/6*sigmaF)^2^]^2^ 
 A~i~ are: 
 0.862 0.674E-01 0.542 
;
_refine_ls_weighting_scheme calc
_refine_ls_wR_factor_all 0.0568
_refine_ls_wR_factor_gt 0.0405
_refine_ls_wR_factor_ref 0.0381
_reflns_limit_h_max 16
_reflns_limit_h_min -17
_reflns_limit_k_max 38
_reflns_limit_k_min -38
_reflns_limit_l_max 18
_reflns_limit_l_min 0
_reflns_number_gt 17837
_reflns_number_total 22392
_reflns_threshold_expression I>2.0\s(I)
_oxford_refine_ls_r_factor_ref 0.0349
_oxford_reflns_number_all 22387
_oxford_reflns_threshold_expression_ref I>3.0\s(I)
_cod_data_source_file om100564v_si_004.cif
_cod_data_source_block 1
_cod_depositor_comments
;
The following automatic conversions were performed:

'_symmetry_cell_setting' value 'Monoclinic' changed to 'monoclinic'
according to /home/saulius/struct/CIF-dictionaries/cif_core.dic
dictionary named 'cif_core.dic' version 2.4.1 from
2010-06-29.

'_refine_ls_hydrogen_treatment' value 'refu' changed to
'refU' according to
/home/saulius/struct/CIF-dictionaries/cif_core.dic dictionary named
'cif_core.dic' version 2.4.1 from 2010-06-29.

Automatic conversion script
Id: cif_fix_values 1715 2011-07-08 13:25:40Z adriana 
;
_cod_original_cell_volume 4144.0(12)
_cod_original_sg_symbol_H-M 'P 1 21 1 '
_cod_original_formula_sum 'C21 H25 Mn1 O5'
_cod_database_code 4066671

loop_
_symmetry_equiv_pos_as_xyz
x,y,z
-x,y+1/2,-z

loop_
_atom_site_label
_atom_site_type_symbol
_atom_site_fract_x
_atom_site_fract_y
_atom_site_fract_z
_atom_site_U_iso_or_equiv
_atom_site_occupancy
_atom_site_adp_type
Mn1 Mn 0.43769(3) 0.40983(2) 0.03053(3) 0.0274 1.0000 Uani
Mn2 Mn -0.20018(3) 0.59136(2) -0.00400(3) 0.0326 1.0000 Uani
Mn3 Mn 0.57852(3) 0.34300(2) 0.48926(3) 0.0271 1.0000 Uani
Mn4 Mn 0.79131(3) 0.65897(2) 0.49244(3) 0.0327 1.0000 Uani
C1 C 0.5859(2) 0.42504(10) -0.03952(19) 0.0284 1.0000 Uani
C2 C 0.4908(2) 0.41374(10) -0.12305(17) 0.0294 1.0000 Uani
C3 C 0.4269(2) 0.37005(10) -0.11711(19) 0.0328 1.0000 Uani
C4 C 0.4654(2) 0.33793(10) -0.02774(19) 0.0314 1.0000 Uani
C5 C 0.5646(2) 0.35049(10) 0.05069(18) 0.0290 1.0000 Uani
C6 C 0.65509(19) 0.38271(9) 0.02069(17) 0.0258 1.0000 Uani
C7 C 0.4979(3) 0.48945(13) -0.2138(2) 0.0512 1.0000 Uani
C8 C 0.3960(3) 0.29305(12) -0.0155(3) 0.0457 1.0000 Uani
C9 C 0.72705(18) 0.35513(9) -0.04666(17) 0.0241 1.0000 Uani
C10 C 0.8115(2) 0.38616(9) -0.09151(17) 0.0260 1.0000 Uani
C11 C 0.9265(2) 0.35976(10) -0.06402(19) 0.0313 1.0000 Uani
C12 C 0.92482(18) 0.33986(9) 0.05062(18) 0.0302 1.0000 Uani
C13 C 0.8070(2) 0.31411(10) 0.01162(19) 0.0282 1.0000 Uani
C14 C 0.8279(2) 0.27988(9) -0.0791(2) 0.0385 1.0000 Uani
C15 C 0.9033(2) 0.31235(10) -0.1346(2) 0.0399 1.0000 Uani
C16 C 1.0258(2) 0.39101(12) -0.0770(2) 0.0455 1.0000 Uani
C17 C 1.0213(2) 0.30399(11) 0.0978(2) 0.0466 1.0000 Uani
C18 C 0.9283(2) 0.38139(11) 0.1320(2) 0.0401 1.0000 Uani
C19 C 0.3412(2) 0.46079(12) -0.0160(2) 0.0409 1.0000 Uani
C20 C 0.3353(2) 0.38618(12) 0.1005(2) 0.0405 1.0000 Uani
C21 C 0.5163(2) 0.43825(11) 0.1531(2) 0.0348 1.0000 Uani
C31 C -0.0939(2) 0.58262(10) 0.1612(2) 0.0300 1.0000 Uani
C32 C -0.1314(2) 0.53612(10) 0.1204(2) 0.0308 1.0000 Uani
C33 C -0.1159(2) 0.52144(10) 0.0184(2) 0.0339 1.0000 Uani
C34 C -0.0553(2) 0.55368(11) -0.0373(2) 0.0329 1.0000 Uani
C35 C -0.0138(2) 0.59813(10) 0.0106(2) 0.0324 1.0000 Uani
C36 C 0.0132(2) 0.60253(10) 0.1333(2) 0.0312 1.0000 Uani
C37 C -0.2099(3) 0.51873(14) 0.2719(2) 0.0510 1.0000 Uani
C38 C -0.0418(3) 0.53932(13) -0.1490(2) 0.0439 1.0000 Uani
C39 C 0.1232(2) 0.57527(9) 0.1891(2) 0.0291 1.0000 Uani
C40 C 0.2382(2) 0.59344(11) 0.1691(2) 0.0364 1.0000 Uani
C41 C 0.3264(2) 0.56700(11) 0.2597(2) 0.0396 1.0000 Uani
C42 C 0.2781(2) 0.58806(9) 0.35280(19) 0.0327 1.0000 Uani
C43 C 0.2745(3) 0.64440(10) 0.3298(3) 0.0486 1.0000 Uani
C44 C 0.2544(3) 0.64769(11) 0.2043(3) 0.0508 1.0000 Uani
C45 C 0.1527(2) 0.57465(10) 0.3133(2) 0.0303 1.0000 Uani
C46 C 0.3195(3) 0.51123(13) 0.2550(2) 0.0502 1.0000 Uani
C47 C 0.4508(3) 0.58165(17) 0.2656(3) 0.0646 1.0000 Uani
C48 C 0.3332(3) 0.57330(12) 0.4667(2) 0.0440 1.0000 Uani
C49 C -0.2652(2) 0.59303(13) -0.1477(2) 0.0430 1.0000 Uani
C50 C -0.3400(2) 0.57877(13) 0.0187(2) 0.0446 1.0000 Uani
C51 C -0.2060(3) 0.65679(14) 0.0178(3) 0.0511 1.0000 Uani
C61 C 0.42557(19) 0.32585(9) 0.55007(18) 0.0248 1.0000 Uani
C62 C 0.51601(19) 0.33805(10) 0.63726(16) 0.0263 1.0000 Uani
C63 C 0.5765(2) 0.38275(10) 0.63401(18) 0.0294 1.0000 Uani
C64 C 0.5410(2) 0.41439(10) 0.54303(19) 0.0306 1.0000 Uani
C65 C 0.4463(2) 0.40038(10) 0.46077(18) 0.0287 1.0000 Uani
C66 C 0.35600(18) 0.36735(9) 0.48803(17) 0.0248 1.0000 Uani
C67 C 0.5056(3) 0.26124(11) 0.7259(2) 0.0440 1.0000 Uani
C68 C 0.6086(3) 0.46023(12) 0.5332(3) 0.0436 1.0000 Uani
C69 C 0.27976(18) 0.39423(9) 0.55242(17) 0.0240 1.0000 Uani
C70 C 0.19791(19) 0.36019(9) 0.59338(17) 0.0238 1.0000 Uani
C71 C 0.07830(19) 0.38047(10) 0.55103(18) 0.0274 1.0000 Uani
C72 C 0.0537(2) 0.37263(10) 0.42525(19) 0.0370 1.0000 Uani
C73 C 0.12567(19) 0.41245(11) 0.38602(18) 0.0379 1.0000 Uani
C74 C 0.1961(2) 0.43392(10) 0.49342(19) 0.0288 1.0000 Uani
C75 C 0.10509(19) 0.43614(9) 0.5630(2) 0.0317 1.0000 Uani
C76 C 0.1532(2) 0.45228(9) 0.6804(2) 0.0389 1.0000 Uani
C77 C 0.0009(2) 0.46849(11) 0.5144(3) 0.0498 1.0000 Uani
C78 C -0.0106(2) 0.35836(12) 0.6040(2) 0.0407 1.0000 Uani
C79 C 0.6788(2) 0.29547(11) 0.5485(2) 0.0352 1.0000 Uani
C80 C 0.6840(2) 0.36874(13) 0.4258(2) 0.0422 1.0000 Uani
C81 C 0.5106(2) 0.31210(11) 0.3657(2) 0.0350 1.0000 Uani
C91 C 0.9004(2) 0.66955(10) 0.6566(2) 0.0328 1.0000 Uani
C92 C 0.8560(2) 0.71483(10) 0.6155(2) 0.0326 1.0000 Uani
C93 C 0.8689(2) 0.72982(10) 0.5116(2) 0.0342 1.0000 Uani
C94 C 0.9309(2) 0.69929(10) 0.4548(2) 0.0328 1.0000 Uani
C95 C 0.9776(2) 0.65545(11) 0.5041(2) 0.0343 1.0000 Uani
C96 C 1.0083(2) 0.65195(10) 0.6261(2) 0.0317 1.0000 Uani
C97 C 0.7661(3) 0.72849(12) 0.7606(2) 0.0442 1.0000 Uani
C98 C 0.9403(3) 0.71360(13) 0.3426(2) 0.0456 1.0000 Uani
C99 C 1.1154(2) 0.68326(10) 0.6785(2) 0.0306 1.0000 Uani
C100 C 1.1526(2) 0.68486(10) 0.8022(2) 0.0327 1.0000 Uani
C101 C 1.2831(2) 0.68142(10) 0.83158(19) 0.0350 1.0000 Uani
C102 C 1.29832(19) 0.64139(9) 0.74906(19) 0.0311 1.0000 Uani
C103 C 1.2300(2) 0.67102(9) 0.64924(19) 0.0282 1.0000 Uani
C104 C 1.3246(3) 0.72864(11) 0.7838(2) 0.0429 1.0000 Uani
C105 C 1.2972(2) 0.71955(9) 0.6602(2) 0.0370 1.0000 Uani
C106 C 1.3355(3) 0.67356(16) 0.9509(2) 0.0573 1.0000 Uani
C107 C 1.2450(2) 0.59251(10) 0.7666(3) 0.0474 1.0000 Uani
C108 C 1.4241(2) 0.63233(12) 0.7489(2) 0.0448 1.0000 Uani
C109 C 0.7893(2) 0.59361(12) 0.5167(3) 0.0454 1.0000 Uani
C110 C 0.6506(2) 0.66956(11) 0.5146(2) 0.0410 1.0000 Uani
C111 C 0.7254(2) 0.65570(13) 0.3486(3) 0.0459 1.0000 Uani
O1 O 0.44298(16) 0.44424(7) -0.20699(13) 0.0375 1.0000 Uani
O2 O 0.78909(16) 0.42388(7) -0.14428(14) 0.0354 1.0000 Uani
O19 O 0.2776(2) 0.49178(10) -0.0454(2) 0.0654 1.0000 Uani
O20 O 0.2731(2) 0.37282(12) 0.1505(2) 0.0657 1.0000 Uani
O21 O 0.56648(17) 0.45481(10) 0.23312(17) 0.0565 1.0000 Uani
O31 O -0.19487(17) 0.50485(8) 0.16640(17) 0.0405 1.0000 Uani
O32 O 0.08667(18) 0.56573(9) 0.37028(16) 0.0450 1.0000 Uani
O49 O -0.3084(2) 0.59309(12) -0.23854(17) 0.0631 1.0000 Uani
O50 O -0.42958(19) 0.57042(12) 0.0302(2) 0.0664 1.0000 Uani
O51 O -0.2069(3) 0.69796(11) 0.0324(3) 0.0807 1.0000 Uani
O61 O 0.56147(16) 0.30784(7) 0.72173(13) 0.0342 1.0000 Uani
O62 O 0.22545(16) 0.32459(7) 0.65065(14) 0.0330 1.0000 Uani
O79 O 0.74513(18) 0.26648(9) 0.58919(17) 0.0526 1.0000 Uani
O80 O 0.75004(19) 0.38391(12) 0.3813(2) 0.0701 1.0000 Uani
O81 O 0.46673(17) 0.29340(10) 0.28561(16) 0.0543 1.0000 Uani
O91 O 0.78918(16) 0.74464(8) 0.66063(16) 0.0387 1.0000 Uani
O92 O 1.09061(19) 0.68739(9) 0.86423(18) 0.0486 1.0000 Uani
O110 O 0.55974(18) 0.67695(11) 0.5266(2) 0.0622 1.0000 Uani
O111 O 0.6824(2) 0.65430(12) 0.2583(2) 0.0674 1.0000 Uani
O112 O 0.7894(3) 0.55218(9) 0.5334(3) 0.0706 1.0000 Uani
H11 H 0.6076 0.4580 -0.0222 0.0693(10) 1.0000 Uiso
H31 H 0.3598 0.3629 -0.1707 0.0693(10) 1.0000 Uiso
H51 H 0.5753 0.3387 0.1228 0.0693(10) 1.0000 Uiso
H61 H 0.7042 0.3949 0.0847 0.0693(10) 1.0000 Uiso
H71 H 0.4572 0.5076 -0.2742 0.0693(10) 1.0000 Uiso
H72 H 0.5729 0.4839 -0.2209 0.0693(10) 1.0000 Uiso
H73 H 0.5009 0.5082 -0.1500 0.0693(10) 1.0000 Uiso
H81 H 0.4331 0.2753 0.0475 0.0693(10) 1.0000 Uiso
H82 H 0.3227 0.3021 -0.0095 0.0693(10) 1.0000 Uiso
H83 H 0.3898 0.2723 -0.0765 0.0693(10) 1.0000 Uiso
H91 H 0.6753 0.3406 -0.1064 0.0693(10) 1.0000 Uiso
H131 H 0.7814 0.2978 0.0677 0.0693(10) 1.0000 Uiso
H141 H 0.8657 0.2504 -0.0505 0.0693(10) 1.0000 Uiso
H142 H 0.7579 0.2712 -0.1282 0.0693(10) 1.0000 Uiso
H151 H 0.9732 0.2960 -0.1352 0.0693(10) 1.0000 Uiso
H152 H 0.8654 0.3196 -0.2071 0.0693(10) 1.0000 Uiso
H161 H 1.0945 0.3723 -0.0595 0.0693(10) 1.0000 Uiso
H162 H 1.0344 0.4187 -0.0313 0.0693(10) 1.0000 Uiso
H163 H 1.0146 0.4019 -0.1500 0.0693(10) 1.0000 Uiso
H171 H 1.0157 0.2928 0.1661 0.0693(10) 1.0000 Uiso
H172 H 1.0928 0.3189 0.1027 0.0693(10) 1.0000 Uiso
H173 H 1.0157 0.2760 0.0503 0.0693(10) 1.0000 Uiso
H181 H 0.9271 0.3686 0.2004 0.0693(10) 1.0000 Uiso
H182 H 0.9951 0.4005 0.1377 0.0693(10) 1.0000 Uiso
H183 H 0.8637 0.4021 0.1080 0.0693(10) 1.0000 Uiso
H311 H -0.1338 0.6007 0.2042 0.0693(10) 1.0000 Uiso
H331 H -0.1453 0.4913 -0.0133 0.0693(10) 1.0000 Uiso
H351 H -0.0032 0.6255 -0.0321 0.0693(10) 1.0000 Uiso
H361 H 0.0212 0.6363 0.1526 0.0693(10) 1.0000 Uiso
H371 H -0.2539 0.4954 0.2978 0.0693(10) 1.0000 Uiso
H372 H -0.2462 0.5499 0.2679 0.0693(10) 1.0000 Uiso
H373 H -0.1372 0.5214 0.3217 0.0693(10) 1.0000 Uiso
H381 H -0.0005 0.5638 -0.1758 0.0693(10) 1.0000 Uiso
H382 H -0.1143 0.5356 -0.1975 0.0693(10) 1.0000 Uiso
H383 H -0.0019 0.5091 -0.1451 0.0693(10) 1.0000 Uiso
H391 H 0.1139 0.5422 0.1658 0.0693(10) 1.0000 Uiso
H401 H 0.2476 0.5875 0.0975 0.0693(10) 1.0000 Uiso
H431 H 0.3434 0.6599 0.3655 0.0693(10) 1.0000 Uiso
H432 H 0.2134 0.6597 0.3540 0.0693(10) 1.0000 Uiso
H441 H 0.3176 0.6620 0.1841 0.0693(10) 1.0000 Uiso
H442 H 0.1881 0.6664 0.1732 0.0693(10) 1.0000 Uiso
H461 H 0.3748 0.4972 0.3127 0.0693(10) 1.0000 Uiso
H462 H 0.3321 0.4996 0.1885 0.0693(10) 1.0000 Uiso
H463 H 0.2460 0.5006 0.2606 0.0693(10) 1.0000 Uiso
H471 H 0.5016 0.5646 0.3216 0.0693(10) 1.0000 Uiso
H472 H 0.4609 0.6159 0.2779 0.0693(10) 1.0000 Uiso
H473 H 0.4703 0.5742 0.1987 0.0693(10) 1.0000 Uiso
H481 H 0.2962 0.5886 0.5156 0.0693(10) 1.0000 Uiso
H482 H 0.4111 0.5827 0.4840 0.0693(10) 1.0000 Uiso
H483 H 0.3286 0.5388 0.4740 0.0693(10) 1.0000 Uiso
H611 H 0.4088 0.2927 0.5297 0.0693(10) 1.0000 Uiso
H631 H 0.6400 0.3913 0.6912 0.0693(10) 1.0000 Uiso
H651 H 0.4388 0.4118 0.3890 0.0693(10) 1.0000 Uiso
H661 H 0.3088 0.3549 0.4230 0.0693(10) 1.0000 Uiso
H671 H 0.5431 0.2433 0.7878 0.0693(10) 1.0000 Uiso
H672 H 0.4283 0.2663 0.7296 0.0693(10) 1.0000 Uiso
H673 H 0.5053 0.2425 0.6632 0.0693(10) 1.0000 Uiso
H681 H 0.5729 0.4771 0.4685 0.0693(10) 1.0000 Uiso
H682 H 0.6100 0.4812 0.5928 0.0693(10) 1.0000 Uiso
H683 H 0.6834 0.4519 0.5308 0.0693(10) 1.0000 Uiso
H691 H 0.3289 0.4092 0.6138 0.0693(10) 1.0000 Uiso
H721 H -0.0247 0.3761 0.3917 0.0693(10) 1.0000 Uiso
H722 H 0.0774 0.3406 0.4087 0.0693(10) 1.0000 Uiso
H731 H 0.0784 0.4368 0.3440 0.0693(10) 1.0000 Uiso
H732 H 0.1734 0.3990 0.3439 0.0693(10) 1.0000 Uiso
H741 H 0.2311 0.4645 0.4866 0.0693(10) 1.0000 Uiso
H761 H 0.1678 0.4863 0.6833 0.0693(10) 1.0000 Uiso
H762 H 0.0998 0.4451 0.7223 0.0693(10) 1.0000 Uiso
H763 H 0.2217 0.4351 0.7099 0.0693(10) 1.0000 Uiso
H771 H 0.0208 0.5022 0.5233 0.0693(10) 1.0000 Uiso
H772 H -0.0591 0.4621 0.5486 0.0693(10) 1.0000 Uiso
H773 H -0.0255 0.4620 0.4391 0.0693(10) 1.0000 Uiso
H781 H -0.0832 0.3725 0.5731 0.0693(10) 1.0000 Uiso
H782 H 0.0090 0.3646 0.6786 0.0693(10) 1.0000 Uiso
H783 H -0.0153 0.3241 0.5916 0.0693(10) 1.0000 Uiso
H911 H 0.8634 0.6504 0.7004 0.0693(10) 1.0000 Uiso
H931 H 0.8359 0.7601 0.4806 0.0693(10) 1.0000 Uiso
H951 H 0.9906 0.6290 0.4596 0.0693(10) 1.0000 Uiso
H961 H 1.0225 0.6188 0.6470 0.0693(10) 1.0000 Uiso
H971 H 0.7189 0.7509 0.7861 0.0693(10) 1.0000 Uiso
H972 H 0.8345 0.7240 0.8145 0.0693(10) 1.0000 Uiso
H973 H 0.7271 0.6973 0.7503 0.0693(10) 1.0000 Uiso
H981 H 0.9834 0.6897 0.3158 0.0693(10) 1.0000 Uiso
H982 H 0.9761 0.7444 0.3449 0.0693(10) 1.0000 Uiso
H983 H 0.8664 0.7154 0.2958 0.0693(10) 1.0000 Uiso
H991 H 1.0979 0.7164 0.6561 0.0693(10) 1.0000 Uiso
H1031 H 1.2215 0.6550 0.5823 0.0693(10) 1.0000 Uiso
H1041 H 1.4039 0.7335 0.8115 0.0693(10) 1.0000 Uiso
H1042 H 1.2853 0.7569 0.7998 0.0693(10) 1.0000 Uiso
H1051 H 1.3643 0.7163 0.6344 0.0693(10) 1.0000 Uiso
H1052 H 1.2522 0.7453 0.6209 0.0693(10) 1.0000 Uiso
H1061 H 1.4159 0.6721 0.9637 0.0693(10) 1.0000 Uiso
H1062 H 1.3158 0.7001 0.9918 0.0693(10) 1.0000 Uiso
H1063 H 1.3082 0.6441 0.9745 0.0693(10) 1.0000 Uiso
H1071 H 1.2556 0.5695 0.7150 0.0693(10) 1.0000 Uiso
H1072 H 1.2786 0.5806 0.8371 0.0693(10) 1.0000 Uiso
H1073 H 1.1653 0.5967 0.7606 0.0693(10) 1.0000 Uiso
H1081 H 1.4299 0.6079 0.6976 0.0693(10) 1.0000 Uiso
H1082 H 1.4575 0.6618 0.7304 0.0693(10) 1.0000 Uiso
H1083 H 1.4654 0.6221 0.8182 0.0693(10) 1.0000 Uiso

loop_
_atom_site_aniso_label
_atom_site_aniso_U_11
_atom_site_aniso_U_22
_atom_site_aniso_U_33
_atom_site_aniso_U_23
_atom_site_aniso_U_13
_atom_site_aniso_U_12
Mn1 0.02309(15) 0.0344(2) 0.02377(15) -0.00332(14) 0.00362(12) 0.00140(14)
Mn2 0.03117(18) 0.0338(2) 0.03380(19) 0.00427(16) 0.00979(15) 0.00516(17)
Mn3 0.02035(15) 0.0361(2) 0.02374(15) -0.00433(14) 0.00324(12) 0.00273(14)
Mn4 0.02851(17) 0.0252(2) 0.0455(2) -0.00308(16) 0.01076(15) -0.00135(15)
C1 0.0282(11) 0.0316(14) 0.0251(10) -0.0039(9) 0.0058(9) -0.0009(9)
C2 0.0327(11) 0.0328(13) 0.0216(9) -0.0021(9) 0.0040(8) 0.0071(10)
C3 0.0303(11) 0.0386(15) 0.0275(11) -0.0073(10) 0.0031(9) 0.0013(10)
C4 0.0300(11) 0.0317(14) 0.0331(11) -0.0035(10) 0.0088(9) -0.0021(11)
C5 0.0291(10) 0.0330(14) 0.0257(10) -0.0012(9) 0.0082(9) 0.0012(10)
C6 0.0241(10) 0.0298(13) 0.0221(10) 0.0000(9) 0.0024(8) 0.0013(9)
C7 0.067(2) 0.0463(19) 0.0384(14) 0.0109(13) 0.0079(14) 0.0019(16)
C8 0.0463(16) 0.0378(16) 0.0545(17) -0.0041(13) 0.0149(13) -0.0098(13)
C9 0.0232(10) 0.0274(13) 0.0209(9) -0.0018(8) 0.0035(8) -0.0019(8)
C10 0.0321(11) 0.0264(12) 0.0177(9) -0.0023(8) 0.0024(8) -0.0040(9)
C11 0.0256(10) 0.0384(14) 0.0300(11) 0.0034(9) 0.0071(9) 0.0007(9)
C12 0.0271(10) 0.0327(11) 0.0289(10) 0.0060(9) 0.0032(8) -0.0016(9)
C13 0.0263(11) 0.0273(13) 0.0311(11) 0.0061(9) 0.0067(9) 0.0013(9)
C14 0.0382(12) 0.0315(12) 0.0468(14) -0.0053(10) 0.0123(11) -0.0020(10)
C15 0.0400(13) 0.0418(14) 0.0408(14) -0.0073(11) 0.0153(11) 0.0009(11)
C16 0.0356(14) 0.0547(18) 0.0485(15) 0.0062(13) 0.0146(12) -0.0098(12)
C17 0.0293(12) 0.0522(16) 0.0544(16) 0.0149(13) 0.0025(11) 0.0038(11)
C18 0.0365(13) 0.0528(16) 0.0260(11) -0.0021(10) -0.0024(9) -0.0088(11)
C19 0.0431(14) 0.0503(17) 0.0298(12) -0.0039(11) 0.0097(10) 0.0079(12)
C20 0.0288(12) 0.0537(17) 0.0379(13) -0.0036(12) 0.0059(11) 0.0010(11)
C21 0.0256(11) 0.0470(16) 0.0323(12) -0.0062(11) 0.0080(9) 0.0041(10)
C31 0.0272(11) 0.0271(14) 0.0366(12) 0.0002(10) 0.0096(10) 0.0005(9)
C32 0.0271(11) 0.0243(13) 0.0409(13) 0.0078(10) 0.0081(10) -0.0009(9)
C33 0.0358(13) 0.0257(13) 0.0400(13) -0.0017(10) 0.0089(10) -0.0008(10)
C34 0.0310(12) 0.0342(15) 0.0350(12) 0.0014(10) 0.0107(10) 0.0055(10)
C35 0.0334(12) 0.0293(14) 0.0357(12) 0.0070(10) 0.0105(10) 0.0023(10)
C36 0.0341(12) 0.0238(13) 0.0372(12) -0.0002(10) 0.0120(10) -0.0023(10)
C37 0.0456(16) 0.070(2) 0.0377(14) 0.0148(14) 0.0107(12) -0.0138(15)
C38 0.0456(15) 0.0500(19) 0.0392(14) -0.0066(12) 0.0161(12) 0.0008(13)
C39 0.0310(11) 0.0246(12) 0.0337(12) -0.0009(9) 0.0116(9) -0.0037(9)
C40 0.0335(12) 0.0476(16) 0.0314(11) 0.0026(11) 0.0145(9) -0.0057(11)
C41 0.0315(12) 0.0563(16) 0.0334(12) -0.0025(11) 0.0127(10) -0.0035(11)
C42 0.0394(12) 0.0314(12) 0.0296(11) -0.0027(9) 0.0125(9) -0.0057(10)
C43 0.0563(17) 0.0332(14) 0.0537(17) -0.0026(12) 0.0079(13) -0.0112(12)
C44 0.0495(16) 0.0454(17) 0.0542(17) 0.0137(13) 0.0057(13) -0.0198(13)
C45 0.0372(12) 0.0233(12) 0.0328(12) 0.0009(9) 0.0131(10) 0.0008(9)
C46 0.0472(16) 0.0578(19) 0.0455(15) -0.0117(14) 0.0108(13) 0.0195(14)
C47 0.0341(14) 0.110(3) 0.0519(17) 0.0043(18) 0.0155(13) -0.0075(17)
C48 0.0530(16) 0.0430(16) 0.0351(13) -0.0022(11) 0.0087(12) 0.0014(13)
C49 0.0369(13) 0.0512(18) 0.0439(15) 0.0092(14) 0.0155(12) 0.0102(14)
C50 0.0352(14) 0.065(2) 0.0325(13) 0.0038(13) 0.0059(11) 0.0114(13)
C51 0.0611(19) 0.043(2) 0.0509(16) 0.0106(15) 0.0171(15) 0.0177(16)
C61 0.0250(10) 0.0247(12) 0.0249(10) -0.0064(9) 0.0063(8) 0.0013(8)
C62 0.0268(10) 0.0322(13) 0.0192(9) -0.0033(9) 0.0040(8) 0.0027(10)
C63 0.0273(11) 0.0339(13) 0.0252(10) -0.0073(9) 0.0026(8) -0.0031(9)
C64 0.0286(11) 0.0309(13) 0.0331(11) -0.0019(10) 0.0089(9) -0.0003(10)
C65 0.0267(10) 0.0358(15) 0.0246(10) 0.0029(9) 0.0076(8) 0.0033(9)
C66 0.0189(9) 0.0316(13) 0.0222(9) -0.0033(9) 0.0013(8) 0.0016(9)
C67 0.0492(16) 0.0324(16) 0.0478(15) 0.0119(12) 0.0063(13) 0.0054(12)
C68 0.0399(14) 0.0394(17) 0.0524(16) -0.0024(13) 0.0130(12) -0.0117(12)
C69 0.0218(10) 0.0267(12) 0.0222(9) -0.0019(8) 0.0030(8) -0.0005(8)
C70 0.0244(10) 0.0277(12) 0.0188(9) -0.0032(8) 0.0042(8) 0.0003(8)
C71 0.0222(10) 0.0347(13) 0.0258(10) 0.0026(9) 0.0065(8) -0.0012(9)
C72 0.0269(11) 0.0542(16) 0.0260(11) -0.0003(10) -0.0014(9) -0.0021(10)
C73 0.0296(11) 0.0566(15) 0.0270(10) 0.0129(11) 0.0056(8) 0.0097(11)
C74 0.0261(11) 0.0300(13) 0.0319(11) 0.0080(10) 0.0099(9) 0.0011(10)
C75 0.0274(10) 0.0324(12) 0.0376(12) 0.0056(9) 0.0123(9) 0.0054(9)
C76 0.0439(13) 0.0318(12) 0.0450(14) -0.0072(10) 0.0182(11) 0.0033(10)
C77 0.0405(14) 0.0468(16) 0.0663(19) 0.0184(14) 0.0212(13) 0.0175(12)
C78 0.0296(12) 0.0527(18) 0.0419(14) 0.0035(12) 0.0128(11) -0.0064(11)
C79 0.0306(12) 0.0440(14) 0.0303(11) -0.0112(10) 0.0061(9) 0.0043(10)
C80 0.0263(12) 0.0599(18) 0.0396(14) 0.0047(12) 0.0063(11) 0.0069(12)
C81 0.0244(11) 0.0512(16) 0.0292(11) -0.0068(11) 0.0056(9) 0.0065(10)
C91 0.0282(11) 0.0282(14) 0.0448(13) 0.0015(11) 0.0143(10) 0.0008(10)
C92 0.0262(11) 0.0295(14) 0.0439(13) -0.0032(11) 0.0119(10) 0.0007(10)
C93 0.0333(12) 0.0254(13) 0.0434(13) 0.0026(10) 0.0085(11) 0.0016(10)
C94 0.0325(12) 0.0264(13) 0.0405(13) -0.0033(10) 0.0106(10) -0.0059(10)
C95 0.0281(12) 0.0295(13) 0.0475(14) -0.0066(11) 0.0134(11) 0.0011(11)
C96 0.0279(11) 0.0214(12) 0.0473(13) 0.0038(10) 0.0120(10) 0.0046(9)
C97 0.0373(13) 0.0507(17) 0.0488(16) -0.0088(13) 0.0183(12) 0.0038(12)
C98 0.0459(15) 0.0508(19) 0.0433(15) -0.0040(13) 0.0169(13) -0.0094(13)
C99 0.0316(11) 0.0239(12) 0.0390(12) 0.0018(9) 0.0137(10) 0.0027(9)
C100 0.0394(13) 0.0234(12) 0.0413(13) 0.0017(10) 0.0218(11) 0.0004(10)
C101 0.0397(12) 0.0425(15) 0.0248(11) 0.0016(10) 0.0115(9) -0.0014(11)
C102 0.0291(11) 0.0295(10) 0.0364(12) 0.0026(9) 0.0107(9) 0.0028(9)
C103 0.0304(11) 0.0278(12) 0.0279(10) -0.0003(8) 0.0096(9) 0.0003(9)
C104 0.0490(15) 0.0398(15) 0.0447(15) -0.0086(12) 0.0210(12) -0.0099(12)
C105 0.0405(13) 0.0357(12) 0.0399(13) 0.0067(10) 0.0199(10) -0.0037(10)
C106 0.0546(18) 0.090(3) 0.0298(13) 0.0051(15) 0.0147(13) 0.0037(18)
C107 0.0463(14) 0.0289(13) 0.0673(18) 0.0157(13) 0.0139(13) 0.0094(11)
C108 0.0338(12) 0.0569(17) 0.0437(15) -0.0017(12) 0.0093(11) 0.0092(11)
C109 0.0389(14) 0.0334(17) 0.0673(19) -0.0040(15) 0.0197(13) -0.0051(13)
C110 0.0311(12) 0.0385(16) 0.0526(15) -0.0056(12) 0.0085(11) -0.0015(11)
C111 0.0350(13) 0.0494(19) 0.0545(17) -0.0114(15) 0.0132(13) -0.0058(13)
O1 0.0435(10) 0.0411(11) 0.0238(8) 0.0034(7) 0.0001(7) 0.0084(8)
O2 0.0421(10) 0.0337(11) 0.0282(8) 0.0061(7) 0.0039(7) -0.0025(8)
O19 0.0725(16) 0.0715(16) 0.0511(13) 0.0089(12) 0.0127(11) 0.0392(13)
O20 0.0423(12) 0.094(2) 0.0688(15) 0.0014(14) 0.0283(12) -0.0132(12)
O21 0.0367(10) 0.0872(18) 0.0412(11) -0.0271(11) 0.0007(9) -0.0026(11)
O31 0.0399(10) 0.0365(11) 0.0469(10) 0.0090(9) 0.0140(8) -0.0088(8)
O32 0.0445(11) 0.0544(14) 0.0435(11) 0.0106(10) 0.0251(9) 0.0023(10)
O49 0.0512(13) 0.098(2) 0.0381(11) 0.0132(13) 0.0072(10) 0.0147(14)
O50 0.0346(11) 0.111(2) 0.0561(14) 0.0031(14) 0.0153(10) 0.0008(13)
O51 0.116(3) 0.0391(16) 0.090(2) 0.0028(14) 0.0310(19) 0.0273(16)
O61 0.0386(9) 0.0352(10) 0.0252(8) 0.0000(7) 0.0006(7) 0.0029(8)
O62 0.0384(9) 0.0280(9) 0.0321(8) 0.0051(7) 0.0077(7) 0.0013(7)
O79 0.0487(11) 0.0577(13) 0.0479(11) 0.0004(10) 0.0048(9) 0.0250(10)
O80 0.0342(11) 0.104(2) 0.0795(17) 0.0283(16) 0.0282(12) 0.0045(13)
O81 0.0397(10) 0.0818(16) 0.0378(10) -0.0247(11) 0.0022(8) 0.0067(11)
O91 0.0362(9) 0.0342(11) 0.0481(10) -0.0036(8) 0.0149(8) 0.0097(8)
O92 0.0499(12) 0.0565(15) 0.0497(12) -0.0051(10) 0.0325(10) -0.0038(11)
O110 0.0317(11) 0.086(2) 0.0702(15) -0.0111(14) 0.0141(10) -0.0002(11)
O111 0.0568(14) 0.090(2) 0.0520(13) -0.0108(14) 0.0070(11) -0.0142(14)
O112 0.0768(18) 0.0290(14) 0.111(2) 0.0004(13) 0.0326(16) -0.0054(12)

loop_
_atom_type_symbol
_atom_type_scat_dispersion_real
_atom_type_scat_dispersion_imag
_atom_type_scat_Cromer_Mann_a1
_atom_type_scat_Cromer_Mann_b1
_atom_type_scat_Cromer_Mann_a2
_atom_type_scat_Cromer_Mann_b2
_atom_type_scat_Cromer_Mann_a3
_atom_type_scat_Cromer_Mann_b3
_atom_type_scat_Cromer_Mann_a4
_atom_type_scat_Cromer_Mann_b4
_atom_type_scat_Cromer_Mann_c
_atom_type_scat_source
C 0.0033 0.0016 2.3100 20.8439 1.0200 10.2075 1.5886 0.5687 0.8650 51.6512 0.2156 'International Tables Vol C 4.2.6.8 and 6.1.1.4'
H 0.0000 0.0000 0.4930 10.5109 0.3229 26.1257 0.1402 3.1424 0.0408 57.7998 0.0030 'International Tables Vol C 4.2.6.8 and 6.1.1.4'
O 0.0106 0.0060 3.0485 13.2771 2.2868 5.7011 1.5463 0.3239 0.8670 32.9089 0.2508 'International Tables Vol C 4.2.6.8 and 6.1.1.4'
Mn 0.3368 0.7283 11.2819 5.3409 7.3573 0.3432 3.0193 17.8674 2.2441 83.7543 1.0896 'International Tables Vol C 4.2.6.8 and 6.1.1.4'

loop_
_geom_angle_atom_site_label_1
_geom_angle_atom_site_label_2
_geom_angle_atom_site_label_3
_geom_angle
_geom_angle_publ_flag
C1 Mn1 C2 36.95(8) yes
C1 Mn1 C3 68.24(9) yes
C2 Mn1 C3 38.41(10) yes
C1 Mn1 C4 79.92(10) yes
C2 Mn1 C4 68.61(10) yes
C3 Mn1 C4 38.67(10) yes
C1 Mn1 C5 65.06(9) yes
C2 Mn1 C5 78.27(9) yes
C3 Mn1 C5 68.02(9) yes
C4 Mn1 C5 37.70(9) yes
C1 Mn1 C19 104.00(12) yes
C2 Mn1 C19 88.48(11) yes
C3 Mn1 C19 101.56(11) yes
C4 Mn1 C19 136.40(11) yes
C5 Mn1 C19 166.75(11) yes
C1 Mn1 C20 167.56(12) yes
C2 Mn1 C20 146.52(11) yes
C3 Mn1 C20 110.22(12) yes
C4 Mn1 C20 91.48(12) yes
C5 Mn1 C20 102.69(12) yes
C1 Mn1 C21 87.61(11) yes
C2 Mn1 C21 123.02(11) yes
C3 Mn1 C21 152.49(11) yes
C4 Mn1 C21 126.79(11) yes
C5 Mn1 C21 90.36(10) yes
C19 Mn1 C20 88.43(14) yes
C19 Mn1 C21 96.81(13) yes
C20 Mn1 C21 90.45(12) yes
C31 Mn2 C32 37.21(10) yes
C31 Mn2 C33 68.10(10) yes
C32 Mn2 C33 37.92(10) yes
C31 Mn2 C34 79.65(10) yes
C32 Mn2 C34 68.31(10) yes
C33 Mn2 C34 38.93(11) yes
C31 Mn2 C35 65.20(9) yes
C32 Mn2 C35 78.21(10) yes
C33 Mn2 C35 67.90(11) yes
C34 Mn2 C35 37.11(11) yes
C31 Mn2 C49 169.10(12) yes
C32 Mn2 C49 137.96(14) yes
C33 Mn2 C49 103.54(13) yes
C34 Mn2 C49 89.46(12) yes
C35 Mn2 C49 105.62(12) yes
C31 Mn2 C50 100.40(11) yes
C32 Mn2 C50 87.81(12) yes
C33 Mn2 C50 103.95(14) yes
C34 Mn2 C50 140.50(14) yes
C35 Mn2 C50 165.07(11) yes
C31 Mn2 C51 89.73(12) yes
C32 Mn2 C51 125.91(13) yes
C33 Mn2 C51 152.76(13) yes
C34 Mn2 C51 124.23(14) yes
C35 Mn2 C51 88.89(14) yes
C49 Mn2 C50 88.25(13) yes
C49 Mn2 C51 96.13(15) yes
C50 Mn2 C51 95.20(17) yes
C61 Mn3 C62 36.98(8) yes
C61 Mn3 C63 67.98(9) yes
C62 Mn3 C63 38.38(10) yes
C61 Mn3 C64 79.81(9) yes
C62 Mn3 C64 68.91(10) yes
C63 Mn3 C64 38.82(9) yes
C61 Mn3 C65 64.88(9) yes
C62 Mn3 C65 78.50(9) yes
C63 Mn3 C65 68.03(9) yes
C64 Mn3 C65 37.71(8) yes
C61 Mn3 C79 103.55(11) yes
C62 Mn3 C79 86.09(11) yes
C63 Mn3 C79 98.50(10) yes
C64 Mn3 C79 133.41(10) yes
C65 Mn3 C79 164.46(10) yes
C61 Mn3 C80 166.96(11) yes
C62 Mn3 C80 146.32(11) yes
C63 Mn3 C80 110.02(13) yes
C64 Mn3 C80 90.88(13) yes
C65 Mn3 C80 102.21(12) yes
C61 Mn3 C81 87.81(10) yes
C62 Mn3 C81 122.85(11) yes
C63 Mn3 C81 153.06(10) yes
C64 Mn3 C81 128.00(11) yes
C65 Mn3 C81 91.54(11) yes
C79 Mn3 C80 89.48(13) yes
C79 Mn3 C81 98.57(12) yes
C80 Mn3 C81 90.83(13) yes
C91 Mn4 C92 37.03(10) yes
C91 Mn4 C93 68.11(10) yes
C92 Mn4 C93 38.54(10) yes
C91 Mn4 C94 79.76(10) yes
C92 Mn4 C94 68.95(10) yes
C93 Mn4 C94 38.76(11) yes
C91 Mn4 C95 64.91(10) yes
C92 Mn4 C95 78.43(10) yes
C93 Mn4 C95 67.75(11) yes
C94 Mn4 C95 37.35(11) yes
C91 Mn4 C109 89.81(13) yes
C92 Mn4 C109 125.42(13) yes
C93 Mn4 C109 153.47(12) yes
C94 Mn4 C109 125.60(12) yes
C95 Mn4 C109 90.05(12) yes
C91 Mn4 C110 101.68(12) yes
C92 Mn4 C110 88.04(11) yes
C93 Mn4 C110 103.93(12) yes
C94 Mn4 C110 139.86(12) yes
C95 Mn4 C110 165.86(12) yes
C91 Mn4 C111 168.48(12) yes
C92 Mn4 C111 138.65(14) yes
C93 Mn4 C111 103.54(14) yes
C94 Mn4 C111 88.79(12) yes
C95 Mn4 C111 104.99(13) yes
C109 Mn4 C110 94.54(14) yes
C109 Mn4 C111 95.92(16) yes
C110 Mn4 C111 87.86(14) yes
Mn1 C1 C2 70.71(14) yes
Mn1 C1 C6 93.14(15) yes
C2 C1 C6 117.9(2) yes
Mn1 C1 H11 106.8 no
C2 C1 H11 121.1 no
C6 C1 H11 121.0 no
Mn1 C2 C1 72.34(14) yes
Mn1 C2 C3 68.77(14) yes
C1 C2 C3 119.9(2) yes
Mn1 C2 O1 124.40(17) yes
C1 C2 O1 125.2(2) yes
C3 C2 O1 114.5(2) yes
Mn1 C3 C2 72.83(14) yes
Mn1 C3 C4 70.80(14) yes
C2 C3 C4 118.5(2) yes
Mn1 C3 H31 126.7 no
C2 C3 H31 120.9 no
C4 C3 H31 120.6 no
Mn1 C4 C3 70.53(15) yes
Mn1 C4 C5 73.12(15) yes
C3 C4 C5 118.5(2) yes
Mn1 C4 C8 124.5(2) yes
C3 C4 C8 119.8(2) yes
C5 C4 C8 121.6(2) yes
Mn1 C5 C4 69.18(15) yes
Mn1 C5 C6 93.94(16) yes
C4 C5 C6 120.3(2) yes
Mn1 C5 H51 106.9 no
C4 C5 H51 119.9 no
C6 C5 H51 119.8 no
C1 C6 C5 102.90(19) yes
C1 C6 C9 113.70(19) yes
C5 C6 C9 112.9(2) yes
C1 C6 H61 108.9 no
C5 C6 H61 109.1 no
C9 C6 H61 109.1 no
O1 C7 H71 110.1 no
O1 C7 H72 109.9 no
H71 C7 H72 109.3 no
O1 C7 H73 109.8 no
H71 C7 H73 108.6 no
H72 C7 H73 109.0 no
C4 C8 H81 109.7 no
C4 C8 H82 110.5 no
H81 C8 H82 109.2 no
C4 C8 H83 109.6 no
H81 C8 H83 108.3 no
H82 C8 H83 109.4 no
C6 C9 C10 116.6(2) yes
C6 C9 C13 116.94(19) yes
C10 C9 C13 100.52(18) yes
C6 C9 H91 107.3 no
C10 C9 H91 107.5 no
C13 C9 H91 107.4 no
C9 C10 C11 107.7(2) yes
C9 C10 O2 126.0(2) yes
C11 C10 O2 126.2(2) yes
C10 C11 C12 99.39(19) yes
C10 C11 C15 103.24(19) yes
C12 C11 C15 102.1(2) yes
C10 C11 C16 114.3(2) yes
C12 C11 C16 119.0(2) yes
C15 C11 C16 116.3(2) yes
C11 C12 C13 94.22(17) yes
C11 C12 C17 114.2(2) yes
C13 C12 C17 112.9(2) yes
C11 C12 C18 111.8(2) yes
C13 C12 C18 115.1(2) yes
C17 C12 C18 108.2(2) yes
C9 C13 C12 104.20(19) yes
C9 C13 C14 105.76(19) yes
C12 C13 C14 102.11(19) yes
C9 C13 H131 114.8 no
C12 C13 H131 114.0 no
C14 C13 H131 114.7 no
C13 C14 C15 102.3(2) yes
C13 C14 H141 111.7 no
C15 C14 H141 111.9 no
C13 C14 H142 111.2 no
C15 C14 H142 111.6 no
H141 C14 H142 108.1 no
C14 C15 C11 104.7(2) yes
C14 C15 H151 110.6 no
C11 C15 H151 110.6 no
C14 C15 H152 111.1 no
C11 C15 H152 111.6 no
H151 C15 H152 108.1 no
C11 C16 H161 110.1 no
C11 C16 H162 111.0 no
H161 C16 H162 108.7 no
C11 C16 H163 110.5 no
H161 C16 H163 107.8 no
H162 C16 H163 108.6 no
C12 C17 H171 110.8 no
C12 C17 H172 110.6 no
H171 C17 H172 110.2 no
C12 C17 H173 109.0 no
H171 C17 H173 108.3 no
H172 C17 H173 108.0 no
C12 C18 H181 110.4 no
C12 C18 H182 110.0 no
H181 C18 H182 109.5 no
C12 C18 H183 109.5 no
H181 C18 H183 109.0 no
H182 C18 H183 108.4 no
Mn1 C19 O19 177.7(3) yes
Mn1 C20 O20 175.9(3) yes
Mn1 C21 O21 177.6(3) yes
Mn2 C31 C32 71.38(14) yes
Mn2 C31 C36 94.20(16) yes
C32 C31 C36 116.9(2) yes
Mn2 C31 H311 103.5 no
C32 C31 H311 121.3 no
C36 C31 H311 121.7 no
Mn2 C32 C31 71.41(14) yes
Mn2 C32 C33 69.08(15) yes
C31 C32 C33 119.6(2) yes
Mn2 C32 O31 125.53(17) yes
C31 C32 O31 124.7(3) yes
C33 C32 O31 115.3(2) yes
Mn2 C33 C32 73.00(15) yes
Mn2 C33 C34 70.87(15) yes
C32 C33 C34 118.4(2) yes
Mn2 C33 H331 126.6 no
C32 C33 H331 121.2 no
C34 C33 H331 120.4 no
Mn2 C34 C33 70.20(15) yes
Mn2 C34 C35 73.99(16) yes
C33 C34 C35 119.3(2) yes
Mn2 C34 C38 125.37(18) yes
C33 C34 C38 119.0(3) yes
C35 C34 C38 121.7(3) yes
Mn2 C35 C34 68.90(15) yes
Mn2 C35 C36 93.28(16) yes
C34 C35 C36 118.9(2) yes
Mn2 C35 H351 106.8 no
C34 C35 H351 121.0 no
C36 C35 H351 120.0 no
C35 C36 C31 103.0(2) yes
C35 C36 C39 112.6(2) yes
C31 C36 C39 114.2(2) yes
C35 C36 H361 108.9 no
C31 C36 H361 108.9 no
C39 C36 H361 109.0 no
O31 C37 H371 110.9 no
O31 C37 H372 110.0 no
H371 C37 H372 109.4 no
O31 C37 H373 109.6 no
H371 C37 H373 109.1 no
H372 C37 H373 107.8 no
C34 C38 H381 109.9 no
C34 C38 H382 110.4 no
H381 C38 H382 109.1 no
C34 C38 H383 109.9 no
H381 C38 H383 109.0 no
H382 C38 H383 108.6 no
C36 C39 C40 118.6(2) yes
C36 C39 C45 116.2(2) yes
C40 C39 C45 100.10(19) yes
C36 C39 H391 106.9 no
C40 C39 H391 107.3 no
C45 C39 H391 107.0 no
C39 C40 C41 102.3(2) yes
C39 C40 C44 108.3(2) yes
C41 C40 C44 102.3(2) yes
C39 C40 H401 114.6 no
C41 C40 H401 114.3 no
C44 C40 H401 113.7 no
C40 C41 C42 94.6(2) yes
C40 C41 C46 114.5(2) yes
C42 C41 C46 111.8(2) yes
C40 C41 C47 114.0(2) yes
C42 C41 C47 114.0(2) yes
C46 C41 C47 107.8(3) yes
C41 C42 C43 102.7(2) yes
C41 C42 C45 100.65(19) yes
C43 C42 C45 101.1(2) yes
C41 C42 C48 118.6(2) yes
C43 C42 C48 115.6(2) yes
C45 C42 C48 115.6(2) yes
C42 C43 C44 103.8(2) yes
C42 C43 H431 111.5 no
C44 C43 H431 111.7 no
C42 C43 H432 110.8 no
C44 C43 H432 111.1 no
H431 C43 H432 107.9 no
C40 C44 C43 102.7(2) yes
C40 C44 H441 111.8 no
C43 C44 H441 111.3 no
C40 C44 H442 110.9 no
C43 C44 H442 111.4 no
H441 C44 H442 108.6 no
C39 C45 C42 107.8(2) yes
C39 C45 O32 126.0(2) yes
C42 C45 O32 126.2(2) yes
C41 C46 H461 110.5 no
C41 C46 H462 110.4 no
H461 C46 H462 108.8 no
C41 C46 H463 110.1 no
H461 C46 H463 108.6 no
H462 C46 H463 108.4 no
C41 C47 H471 111.1 no
C41 C47 H472 110.4 no
H471 C47 H472 109.0 no
C41 C47 H473 110.2 no
H471 C47 H473 108.2 no
H472 C47 H473 107.8 no
C42 C48 H481 110.4 no
C42 C48 H482 109.8 no
H481 C48 H482 109.0 no
C42 C48 H483 109.8 no
H481 C48 H483 109.1 no
H482 C48 H483 108.8 no
Mn2 C49 O49 178.2(3) yes
Mn2 C50 O50 178.1(3) yes
Mn2 C51 O51 178.4(4) yes
Mn3 C61 C62 70.64(14) yes
Mn3 C61 C66 93.75(15) yes
C62 C61 C66 117.9(2) yes
Mn3 C61 H611 104.3 no
C62 C61 H611 121.2 no
C66 C61 H611 120.9 no
Mn3 C62 C61 72.38(13) yes
Mn3 C62 C63 68.84(14) yes
C61 C62 C63 119.3(2) yes
Mn3 C62 O61 123.95(17) yes
C61 C62 O61 125.0(2) yes
C63 C62 O61 115.25(19) yes
Mn3 C63 C62 72.77(13) yes
Mn3 C63 C64 70.75(14) yes
C62 C63 C64 118.92(19) yes
Mn3 C63 H631 127.6 no
C62 C63 H631 120.8 no
C64 C63 H631 120.2 no
Mn3 C64 C63 70.42(15) yes
Mn3 C64 C65 73.29(15) yes
C63 C64 C65 118.3(2) yes
Mn3 C64 C68 124.26(19) yes
C63 C64 C68 120.2(2) yes
C65 C64 C68 121.4(2) yes
Mn3 C65 C64 69.00(14) yes
Mn3 C65 C66 94.22(15) yes
C64 C65 C66 119.5(2) yes
Mn3 C65 H651 106.9 no
C64 C65 H651 120.1 no
C66 C65 H651 120.4 no
C65 C66 C61 102.87(18) yes
C65 C66 C69 112.9(2) yes
C61 C66 C69 113.71(19) yes
C65 C66 H661 109.2 no
C61 C66 H661 109.3 no
C69 C66 H661 108.7 no
O61 C67 H671 110.5 no
O61 C67 H672 110.1 no
H671 C67 H672 108.3 no
O61 C67 H673 110.5 no
H671 C67 H673 109.1 no
H672 C67 H673 108.2 no
C64 C68 H681 109.1 no
C64 C68 H682 109.9 no
H681 C68 H682 108.6 no
C64 C68 H683 110.1 no
H681 C68 H683 109.3 no
H682 C68 H683 109.8 no
C66 C69 C70 113.87(19) yes
C66 C69 C74 118.32(19) yes
C70 C69 C74 100.84(18) yes
C66 C69 H691 107.6 no
C70 C69 H691 107.8 no
C74 C69 H691 107.8 no
C69 C70 C71 107.13(19) yes
C69 C70 O62 125.6(2) yes
C71 C70 O62 127.3(2) yes
C70 C71 C72 104.15(19) yes
C70 C71 C75 99.35(18) yes
C72 C71 C75 102.5(2) yes
C70 C71 C78 114.2(2) yes
C72 C71 C78 114.6(2) yes
C75 C71 C78 119.8(2) yes
C71 C72 C73 104.43(19) yes
C71 C72 H721 111.8 no
C73 C72 H721 111.4 no
C71 C72 H722 110.7 no
C73 C72 H722 110.4 no
H721 C72 H722 108.1 no
C72 C73 C74 102.34(18) yes
C72 C73 H731 111.3 no
C74 C73 H731 111.3 no
C72 C73 H732 112.0 no
C74 C73 H732 111.5 no
H731 C73 H732 108.4 no
C73 C74 C69 108.8(2) yes
C73 C74 C75 101.69(19) yes
C69 C74 C75 102.59(18) yes
C73 C74 H741 114.6 no
C69 C74 H741 113.9 no
C75 C74 H741 114.0 no
C71 C75 C74 93.72(19) yes
C71 C75 C76 113.44(19) yes
C74 C75 C76 114.07(19) yes
C71 C75 C77 112.9(2) yes
C74 C75 C77 114.3(2) yes
C76 C75 C77 108.1(2) yes
C75 C76 H761 110.1 no
C75 C76 H762 109.7 no
H761 C76 H762 109.1 no
C75 C76 H763 109.7 no
H761 C76 H763 109.4 no
H762 C76 H763 108.8 no
C75 C77 H771 110.3 no
C75 C77 H772 110.6 no
H771 C77 H772 108.8 no
C75 C77 H773 110.1 no
H771 C77 H773 108.4 no
H772 C77 H773 108.6 no
C71 C78 H781 109.5 no
C71 C78 H782 110.0 no
H781 C78 H782 109.2 no
C71 C78 H783 109.6 no
H781 C78 H783 108.6 no
H782 C78 H783 109.9 no
Mn3 C79 O79 177.3(2) yes
Mn3 C80 O80 177.1(3) yes
Mn3 C81 O81 178.4(3) yes
Mn4 C91 C92 70.83(15) yes
Mn4 C91 C96 94.07(16) yes
C92 C91 C96 117.3(2) yes
Mn4 C91 H911 103.0 no
C92 C91 H911 120.9 no
C96 C91 H911 121.8 no
Mn4 C92 C91 72.14(16) yes
Mn4 C92 C93 68.63(15) yes
C91 C92 C93 118.9(2) yes
Mn4 C92 O91 124.68(17) yes
C91 C92 O91 125.6(3) yes
C93 C92 O91 115.2(2) yes
Mn4 C93 C92 72.83(16) yes
Mn4 C93 C94 71.54(15) yes
C92 C93 C94 119.3(2) yes
Mn4 C93 H931 127.1 no
C92 C93 H931 120.0 no
C94 C93 H931 120.7 no
Mn4 C94 C93 69.69(16) yes
Mn4 C94 C95 73.74(15) yes
C93 C94 C95 118.3(2) yes
Mn4 C94 C98 125.46(18) yes
C93 C94 C98 119.7(3) yes
C95 C94 C98 121.9(3) yes
Mn4 C95 C94 68.91(15) yes
Mn4 C95 C96 93.89(16) yes
C94 C95 C96 119.1(2) yes
Mn4 C95 H951 107.5 no
C94 C95 H951 118.9 no
C96 C95 H951 121.9 no
C91 C96 C95 103.1(2) yes
C91 C96 C99 113.0(2) yes
C95 C96 C99 112.3(2) yes
C91 C96 H961 109.7 no
C95 C96 H961 109.5 no
C99 C96 H961 109.1 no
O91 C97 H971 111.5 no
O91 C97 H972 111.1 no
H971 C97 H972 109.2 no
O91 C97 H973 109.9 no
H971 C97 H973 107.6 no
H972 C97 H973 107.3 no
C94 C98 H981 109.6 no
C94 C98 H982 109.8 no
H981 C98 H982 109.6 no
C94 C98 H983 109.5 no
H981 C98 H983 109.0 no
H982 C98 H983 109.3 no
C96 C99 C100 117.7(2) yes
C96 C99 C103 118.4(2) yes
C100 C99 C103 101.1(2) yes
C96 C99 H991 106.7 no
C100 C99 H991 105.6 no
C103 C99 H991 106.2 no
C99 C100 C101 106.3(2) yes
C99 C100 O92 126.6(3) yes
C101 C100 O92 127.1(2) yes
C100 C101 C102 99.12(19) yes
C100 C101 C104 105.2(2) yes
C102 C101 C104 102.42(19) yes
C100 C101 C106 114.4(2) yes
C102 C101 C106 119.3(3) yes
C104 C101 C106 114.3(3) yes
C101 C102 C103 93.53(18) yes
C101 C102 C107 113.1(2) yes
C103 C102 C107 114.3(2) yes
C101 C102 C108 112.9(2) yes
C103 C102 C108 114.3(2) yes
C107 C102 C108 108.2(2) yes
C99 C103 C102 104.14(19) yes
C99 C103 C105 106.0(2) yes
C102 C103 C105 101.83(19) yes
C99 C103 H1031 114.0 no
C102 C103 H1031 114.7 no
C105 C103 H1031 114.9 no
C101 C104 C105 104.7(2) yes
C101 C104 H1041 111.2 no
C105 C104 H1041 110.6 no
C101 C104 H1042 111.2 no
C105 C104 H1042 110.6 no
H1041 C104 H1042 108.5 no
C103 C105 C104 102.09(19) yes
C103 C105 H1051 111.3 no
C104 C105 H1051 112.0 no
C103 C105 H1052 111.2 no
C104 C105 H1052 111.9 no
H1051 C105 H1052 108.4 no
C101 C106 H1061 110.2 no
C101 C106 H1062 109.9 no
H1061 C106 H1062 108.5 no
C101 C106 H1063 110.2 no
H1061 C106 H1063 109.3 no
H1062 C106 H1063 108.7 no
C102 C107 H1071 110.5 no
C102 C107 H1072 109.7 no
H1071 C107 H1072 109.5 no
C102 C107 H1073 109.8 no
H1071 C107 H1073 109.0 no
H1072 C107 H1073 108.3 no
C102 C108 H1081 110.4 no
C102 C108 H1082 110.0 no
H1081 C108 H1082 108.5 no
C102 C108 H1083 110.3 no
H1081 C108 H1083 109.1 no
H1082 C108 H1083 108.6 no
Mn4 C109 O112 179.0(3) yes
Mn4 C110 O110 178.5(3) yes
Mn4 C111 O111 178.7(3) yes
C7 O1 C2 117.5(2) yes
C37 O31 C32 116.2(2) yes
C67 O61 C62 117.17(19) yes
C97 O91 C92 116.7(2) yes

loop_
_geom_bond_atom_site_label_1
_geom_bond_atom_site_label_2
_geom_bond_distance
_geom_bond_publ_flag
Mn1 C1 2.235(3) yes
Mn1 C2 2.213(2) yes
Mn1 C3 2.159(2) yes
Mn1 C4 2.163(3) yes
Mn1 C5 2.214(3) yes
Mn1 C19 1.830(3) yes
Mn1 C20 1.817(3) yes
Mn1 C21 1.808(3) yes
Mn2 C31 2.213(3) yes
Mn2 C32 2.212(2) yes
Mn2 C33 2.161(3) yes
Mn2 C34 2.170(3) yes
Mn2 C35 2.236(3) yes
Mn2 C49 1.822(3) yes
Mn2 C50 1.824(3) yes
Mn2 C51 1.820(4) yes
Mn3 C61 2.230(2) yes
Mn3 C62 2.207(2) yes
Mn3 C63 2.155(2) yes
Mn3 C64 2.160(3) yes
Mn3 C65 2.216(3) yes
Mn3 C79 1.822(3) yes
Mn3 C80 1.816(3) yes
Mn3 C81 1.811(2) yes
Mn4 C91 2.221(3) yes
Mn4 C92 2.204(3) yes
Mn4 C93 2.148(3) yes
Mn4 C94 2.173(3) yes
Mn4 C95 2.236(3) yes
Mn4 C109 1.820(4) yes
Mn4 C110 1.822(3) yes
Mn4 C111 1.827(3) yes
C1 C2 1.410(3) yes
C1 C6 1.530(3) yes
C1 H11 0.953 no
C2 C3 1.439(4) yes
C2 O1 1.376(3) yes
C3 C4 1.431(4) yes
C3 H31 0.954 no
C4 C5 1.415(3) yes
C4 C8 1.521(4) yes
C5 C6 1.529(4) yes
C5 H51 0.957 no
C6 C9 1.562(3) yes
C6 H61 0.952 no
C7 O1 1.421(4) yes
C7 H71 0.953 no
C7 H72 0.949 no
C7 H73 0.957 no
C8 H81 0.958 no
C8 H82 0.945 no
C8 H83 0.956 no
C9 C10 1.545(3) yes
C9 C13 1.556(3) yes
C9 H91 0.954 no
C10 C11 1.539(3) yes
C10 O2 1.230(3) yes
C11 C12 1.571(3) yes
C11 C15 1.570(4) yes
C11 C16 1.520(4) yes
C12 C13 1.568(3) yes
C12 C17 1.540(3) yes
C12 C18 1.538(4) yes
C13 C14 1.561(4) yes
C13 H131 0.959 no
C14 C15 1.565(4) yes
C14 H141 0.958 no
C14 H142 0.959 no
C15 H151 0.962 no
C15 H152 0.954 no
C16 H161 0.960 no
C16 H162 0.949 no
C16 H163 0.961 no
C17 H171 0.944 no
C17 H172 0.947 no
C17 H173 0.970 no
C18 H181 0.947 no
C18 H182 0.954 no
C18 H183 0.959 no
C19 O19 1.150(4) yes
C20 O20 1.160(4) yes
C21 O21 1.153(3) yes
C31 C32 1.412(4) yes
C31 C36 1.531(4) yes
C31 H311 0.955 no
C32 C33 1.422(4) yes
C32 O31 1.376(3) yes
C33 C34 1.443(4) yes
C33 H331 0.953 no
C34 C35 1.403(4) yes
C34 C38 1.529(4) yes
C35 C36 1.531(4) yes
C35 H351 0.954 no
C36 C39 1.549(4) yes
C36 H361 0.958 no
C37 O31 1.456(4) yes
C37 H371 0.943 no
C37 H372 0.958 no
C37 H373 0.962 no
C38 H381 0.950 no
C38 H382 0.955 no
C38 H383 0.956 no
C39 C40 1.561(4) yes
C39 C45 1.546(3) yes
C39 H391 0.953 no
C40 C41 1.558(4) yes
C40 C44 1.554(4) yes
C40 H401 0.964 no
C41 C42 1.560(3) yes
C41 C46 1.532(5) yes
C41 C47 1.549(4) yes
C42 C43 1.572(4) yes
C42 C45 1.531(4) yes
C42 C48 1.508(4) yes
C43 C44 1.570(4) yes
C43 H431 0.952 no
C43 H432 0.967 no
C44 H441 0.951 no
C44 H442 0.959 no
C45 O32 1.231(3) yes
C46 H461 0.953 no
C46 H462 0.955 no
C46 H463 0.957 no
C47 H471 0.950 no
C47 H472 0.955 no
C47 H473 0.964 no
C48 H481 0.951 no
C48 H482 0.955 no
C48 H483 0.954 no
C49 O49 1.156(4) yes
C50 O50 1.156(4) yes
C51 O51 1.145(5) yes
C61 C62 1.407(3) yes
C61 C66 1.524(3) yes
C61 H611 0.956 no
C62 C63 1.435(4) yes
C62 O61 1.370(3) yes
C63 C64 1.434(4) yes
C63 H631 0.958 no
C64 C65 1.415(3) yes
C64 C68 1.523(4) yes
C65 C66 1.527(4) yes
C65 H651 0.954 no
C66 C69 1.564(3) yes
C66 H661 0.955 no
C67 O61 1.454(4) yes
C67 H671 0.952 no
C67 H672 0.962 no
C67 H673 0.953 no
C68 H681 0.958 no
C68 H682 0.952 no
C68 H683 0.945 no
C69 C70 1.544(3) yes
C69 C74 1.557(3) yes
C69 H691 0.959 no
C70 C71 1.530(3) yes
C70 O62 1.219(3) yes
C71 C72 1.581(3) yes
C71 C75 1.561(3) yes
C71 C78 1.531(4) yes
C72 C73 1.555(4) yes
C72 H721 0.952 no
C72 H722 0.964 no
C73 C74 1.552(3) yes
C73 H731 0.958 no
C73 H732 0.955 no
C74 C75 1.577(3) yes
C74 H741 0.954 no
C75 C76 1.543(4) yes
C75 C77 1.549(3) yes
C76 H761 0.949 no
C76 H762 0.956 no
C76 H763 0.952 no
C77 H771 0.955 no
C77 H772 0.953 no
C77 H773 0.958 no
C78 H781 0.959 no
C78 H782 0.943 no
C78 H783 0.952 no
C79 O79 1.163(3) yes
C80 O80 1.166(4) yes
C81 O81 1.157(3) yes
C91 C92 1.405(4) yes
C91 C96 1.534(4) yes
C91 H911 0.955 no
C92 C93 1.437(4) yes
C92 O91 1.373(3) yes
C93 C94 1.434(4) yes
C93 H931 0.965 no
C94 C95 1.413(4) yes
C94 C98 1.520(4) yes
C95 C96 1.520(4) yes
C95 H951 0.958 no
C96 C99 1.570(4) yes
C96 H961 0.952 no
C97 O91 1.444(4) yes
C97 H971 0.950 no
C97 H972 0.954 no
C97 H973 0.973 no
C98 H981 0.951 no
C98 H982 0.947 no
C98 H983 0.955 no
C99 C100 1.541(4) yes
C99 C103 1.561(4) yes
C99 H991 0.961 no
C100 C101 1.543(4) yes
C100 O92 1.220(3) yes
C101 C102 1.565(3) yes
C101 C104 1.566(4) yes
C101 C106 1.524(4) yes
C102 C103 1.574(3) yes
C102 C107 1.529(4) yes
C102 C108 1.549(3) yes
C103 C105 1.551(3) yes
C103 H1031 0.947 no
C104 C105 1.557(4) yes
C104 H1041 0.954 no
C104 H1042 0.958 no
C105 H1051 0.954 no
C105 H1052 0.959 no
C106 H1061 0.952 no
C106 H1062 0.959 no
C106 H1063 0.950 no
C107 H1071 0.945 no
C107 H1072 0.954 no
C107 H1073 0.960 no
C108 H1081 0.953 no
C108 H1082 0.959 no
C108 H1083 0.952 no
C109 O112 1.156(4) yes
C110 O110 1.168(4) yes
C111 O111 1.151(4) yes
